data_7110996
loop_
_publ_author_name
'Foley, Stephen R.'
'Yap, Glenn P. A.'
'Richeson, Darrin S.'

_publ_section_title
;
 Iron guanidinate complexes and formation of a novel dinuclear iron(ii)
 species with a dianionic \m-\h2&#x2236;\h2 (biguanidinate) ligand
;
_journal_issue 16
_journal_name_full 'Chemical Communications'
_journal_page_first 1515
_journal_paper_doi 10.1039/b003547p
_journal_year 2000
_chemical_formula_sum 'C43 H95 Fe2 N12'
_chemical_formula_weight 892.01
_chemical_name_systematic
; 
 ? 
;
_space_group_IT_number 2
_symmetry_cell_setting triclinic
_symmetry_space_group_name_Hall '-P 1'
_symmetry_space_group_name_H-M 'P -1'
_atom_sites_solution_hydrogens geom
_atom_sites_solution_primary direct
_atom_sites_solution_secondary difmap
_audit_creation_method SHELXL-97
_cell_angle_alpha 92.435(4)
_cell_angle_beta 98.115(3)
_cell_angle_gamma 106.672(4)
_cell_formula_units_Z 2
_cell_length_a 10.342(2)
_cell_length_b 12.080(2)
_cell_length_c 21.651(4)
_cell_measurement_reflns_used 'reflections from 60 data frames'
_cell_measurement_temperature 223(2)
_cell_measurement_theta_max 28.29
_cell_measurement_theta_min 1.47
_cell_volume 2555.4(8)
_computing_cell_refinement 'Bruker SMART'
_computing_data_collection 'Bruker SMART'
_computing_data_reduction 'Bruker SHELXTL'
_computing_molecular_graphics 'Bruker SHELXTL'
_computing_publication_material 'Bruker SHELXTL'
_computing_structure_refinement 'SHELXL-97 (Sheldrick, 1997)'
_computing_structure_solution 'SHELXS-97 (Sheldrick, 1990)'
_diffrn_ambient_temperature 223(2)
_diffrn_measured_fraction_theta_full 0.862
_diffrn_measured_fraction_theta_max 0.862
_diffrn_measurement_device_type 'CCD area detector'
_diffrn_measurement_method 'phi and omega scans'
_diffrn_radiation_monochromator graphite
_diffrn_radiation_source 'fine-focus sealed tube'
_diffrn_radiation_type MoK\a
_diffrn_radiation_wavelength 0.71073
_diffrn_reflns_av_R_equivalents 0.0300
_diffrn_reflns_av_sigmaI/netI 0.0708
_diffrn_reflns_limit_h_max 11
_diffrn_reflns_limit_h_min -13
_diffrn_reflns_limit_k_max 14
_diffrn_reflns_limit_k_min -15
_diffrn_reflns_limit_l_max 29
_diffrn_reflns_limit_l_min -28
_diffrn_reflns_number 16200
_diffrn_reflns_theta_full 28.73
_diffrn_reflns_theta_max 28.73
_diffrn_reflns_theta_min 1.77
_diffrn_standards_decay_% <1
_diffrn_standards_number '50 standard frames at start and end'
_exptl_absorpt_coefficient_mu 0.608
_exptl_absorpt_correction_T_max 0.928075
_exptl_absorpt_correction_T_min 0.619623
_exptl_absorpt_correction_type multi-scan
_exptl_absorpt_process_details 'Blessing, Acta Cryst. (1995) A51 33-38.'
_exptl_crystal_colour colourless
_exptl_crystal_density_diffrn 1.159
_exptl_crystal_density_method 'not measured'
_exptl_crystal_description block
_exptl_crystal_F_000 978
_exptl_crystal_size_max 0.4
_exptl_crystal_size_mid 0.4
_exptl_crystal_size_min 0.2
_refine_diff_density_max 0.483
_refine_diff_density_min -0.456
_refine_diff_density_rms 0.058
_refine_ls_extinction_method none
_refine_ls_goodness_of_fit_ref 1.007
_refine_ls_hydrogen_treatment mixed
_refine_ls_matrix_type full
_refine_ls_number_parameters 514
_refine_ls_number_reflns 11406
_refine_ls_number_restraints 0
_refine_ls_restrained_S_all 1.007
_refine_ls_R_factor_all 0.0520
_refine_ls_R_factor_gt 0.0381
_refine_ls_shift/su_max 0.009
_refine_ls_shift/su_mean 0.000
_refine_ls_structure_factor_coef Fsqd
_refine_ls_weighting_details 'calc w=1/[\s^2^(Fo^2^)+(0.0300P)^2^+0.0000P] where P=(Fo^2^+2Fc^2^)/3'
_refine_ls_weighting_scheme calc
_refine_ls_wR_factor_gt 0.0883
_refine_ls_wR_factor_ref 0.0897
_reflns_number_gt 7957
_reflns_number_total 11406
_reflns_threshold_expression >2sigma(I)
_cod_data_source_file b003547psup1.cif
_cod_data_source_block dr052
_cod_depositor_comments
;
The following automatic conversions were performed:

'_symmetry_cell_setting' value 'Triclinic' changed to 'triclinic'
according to /home/saulius/struct/CIF-dictionaries/cif_core.dic
dictionary named 'cif_core.dic' version 2.4.2 from 2011-04-26.

Automatic conversion script
Id: cif_fix_values 1891 2012-01-12 08:04:46Z andrius 
;
_cod_original_cell_volume 2555.6(8)
_cod_original_sg_symbol_H-M P-1
_cod_database_code 7110996

loop_
_symmetry_equiv_pos_as_xyz
'x, y, z'
'-x, -y, -z'

loop_
_atom_site_label
_atom_site_type_symbol
_atom_site_fract_x
_atom_site_fract_y
_atom_site_fract_z
_atom_site_U_iso_or_equiv
_atom_site_adp_type
_atom_site_occupancy
_atom_site_symmetry_multiplicity
_atom_site_calc_flag
_atom_site_refinement_flags
Fe1 Fe 0.37620(3) 0.03951(2) 0.218265(13) 0.02432(8) Uani 1 1 d .
Fe2 Fe 0.55001(3) 0.26161(2) 0.314917(13) 0.02297(7) Uani 1 1 d .
N1 N 0.19032(16) -0.08098(14) 0.17644(8) 0.0293(4) Uani 1 1 d .
N2 N 0.38653(17) -0.08087(14) 0.14512(7) 0.0280(4) Uani 1 1 d .
N3 N 0.17993(19) -0.22034(15) 0.09249(8) 0.0388(4) Uani 1 1 d .
H3A H 0.1232 -0.2806 0.1045 0.047 Uiso 1 1 calc R
N4 N 0.68158(16) 0.43474(13) 0.32504(8) 0.0276(4) Uani 1 1 d .
N5 N 0.62502(16) 0.33687(13) 0.40692(7) 0.0271(4) Uani 1 1 d .
N6 N 0.77012(18) 0.53008(14) 0.42960(8) 0.0355(4) Uani 1 1 d .
H6A H 0.7399 0.5356 0.4648 0.043 Uiso 1 1 calc R
N7 N 0.37688(17) 0.19898(13) 0.18658(7) 0.0271(4) Uani 1 1 d .
N8 N 0.35832(16) 0.27334(13) 0.28347(7) 0.0246(3) Uani 1 1 d .
N9 N 0.22890(17) 0.31598(13) 0.19228(8) 0.0305(4) Uani 1 1 d .
H9A H 0.1607 0.2725 0.1655 0.037 Uiso 1 1 calc R
N10 N 0.44224(16) -0.01187(13) 0.30354(7) 0.0248(3) Uani 1 1 d .
N11 N 0.64111(16) 0.13340(13) 0.30163(7) 0.0246(3) Uani 1 1 d .
N12 N 0.65174(16) -0.04790(13) 0.33926(8) 0.0283(4) Uani 1 1 d .
H12A H 0.6233 -0.1190 0.3223 0.034 Uiso 1 1 calc R
C1 C 0.0415(2) -0.10555(18) 0.16749(10) 0.0347(5) Uani 1 1 d .
H1A H 0.0059 -0.1200 0.1221 0.042 Uiso 1 1 calc R
C2 C 0.0078(2) 0.0008(2) 0.19309(12) 0.0449(6) Uani 1 1 d .
H2A H 0.0492 0.0672 0.1714 0.067 Uiso 1 1 calc R
H2B H 0.0434 0.0165 0.2375 0.067 Uiso 1 1 calc R
H2C H -0.0906 -0.0138 0.1867 0.067 Uiso 1 1 calc R
C3 C -0.0272(2) -0.2123(2) 0.19998(13) 0.0506(6) Uani 1 1 d .
H3B H -0.0056 -0.2794 0.1833 0.076 Uiso 1 1 calc R
H3C H -0.1255 -0.2262 0.1925 0.076 Uiso 1 1 calc R
H3D H 0.0059 -0.1986 0.2447 0.076 Uiso 1 1 calc R
C4 C 0.4771(2) -0.14291(18) 0.12285(9) 0.0307(5) Uani 1 1 d .
H4A H 0.4200 -0.2189 0.1015 0.037 Uiso 1 1 calc R
C5 C 0.5628(3) -0.0761(2) 0.07681(11) 0.0461(6) Uani 1 1 d .
H5A H 0.5028 -0.0657 0.0403 0.069 Uiso 1 1 calc R
H5B H 0.6219 -0.1194 0.0640 0.069 Uiso 1 1 calc R
H5C H 0.6182 -0.0008 0.0969 0.069 Uiso 1 1 calc R
C6 C 0.5724(2) -0.1641(2) 0.17831(10) 0.0422(6) Uani 1 1 d .
H6B H 0.5187 -0.2071 0.2076 0.063 Uiso 1 1 calc R
H6C H 0.6307 -0.0903 0.1990 0.063 Uiso 1 1 calc R
H6D H 0.6285 -0.2085 0.1636 0.063 Uiso 1 1 calc R
C7 C 0.1960(3) -0.2197(2) 0.02597(11) 0.0507(6) Uani 1 1 d .
H7A H 0.2905 -0.1726 0.0236 0.061 Uiso 1 1 calc R
C8 C 0.1770(4) -0.3393(3) -0.00162(14) 0.1004(14) Uani 1 1 d .
H8A H 0.2450 -0.3705 0.0207 0.151 Uiso 1 1 calc R
H8B H 0.1875 -0.3372 -0.0454 0.151 Uiso 1 1 calc R
H8C H 0.0863 -0.3881 0.0019 0.151 Uiso 1 1 calc R
C9 C 0.0986(4) -0.1644(3) -0.01117(14) 0.0820(10) Uani 1 1 d .
H9B H 0.1131 -0.1638 -0.0545 0.123 Uiso 1 1 calc R
H9C H 0.1155 -0.0854 0.0065 0.123 Uiso 1 1 calc R
H9D H 0.0050 -0.2087 -0.0092 0.123 Uiso 1 1 calc R
C10 C 0.2515(2) -0.12887(17) 0.13687(9) 0.0300(5) Uani 1 1 d .
C11 C 0.7132(2) 0.53785(16) 0.29017(9) 0.0316(5) Uani 1 1 d .
H11A H 0.8110 0.5814 0.3030 0.038 Uiso 1 1 calc R
C12 C 0.6270(2) 0.61815(18) 0.30238(11) 0.0424(6) Uani 1 1 d .
H12B H 0.6448 0.6443 0.3466 0.064 Uiso 1 1 calc R
H12C H 0.5308 0.5763 0.2902 0.064 Uiso 1 1 calc R
H12D H 0.6508 0.6846 0.2781 0.064 Uiso 1 1 calc R
C13 C 0.6891(3) 0.49778(19) 0.22074(10) 0.0453(6) Uani 1 1 d .
H13A H 0.7457 0.4484 0.2136 0.068 Uiso 1 1 calc R
H13B H 0.7125 0.5648 0.1968 0.068 Uiso 1 1 calc R
H13C H 0.5936 0.4546 0.2076 0.068 Uiso 1 1 calc R
C14 C 0.6433(2) 0.30961(17) 0.47190(9) 0.0308(4) Uani 1 1 d .
H14A H 0.7398 0.3475 0.4908 0.037 Uiso 1 1 calc R
C15 C 0.5519(3) 0.3512(2) 0.51132(10) 0.0450(6) Uani 1 1 d .
H15A H 0.5727 0.4349 0.5118 0.067 Uiso 1 1 calc R
H15B H 0.5683 0.3301 0.5538 0.067 Uiso 1 1 calc R
H15C H 0.4567 0.3151 0.4934 0.067 Uiso 1 1 calc R
C16 C 0.6157(3) 0.17958(19) 0.47253(10) 0.0448(6) Uani 1 1 d .
H16A H 0.6750 0.1543 0.4479 0.067 Uiso 1 1 calc R
H16B H 0.5210 0.1409 0.4548 0.067 Uiso 1 1 calc R
H16C H 0.6334 0.1602 0.5153 0.067 Uiso 1 1 calc R
C17 C 0.8947(2) 0.62046(17) 0.42185(10) 0.0364(5) Uani 1 1 d .
H17A H 0.8709 0.6674 0.3881 0.044 Uiso 1 1 calc R
C18 C 1.0044(2) 0.57024(19) 0.40385(12) 0.0474(6) Uani 1 1 d .
H18A H 0.9707 0.5238 0.3641 0.071 Uiso 1 1 calc R
H18B H 1.0271 0.5220 0.4358 0.071 Uiso 1 1 calc R
H18C H 1.0854 0.6329 0.4002 0.071 Uiso 1 1 calc R
C19 C 0.9449(3) 0.6984(2) 0.48236(11) 0.0513(6) Uani 1 1 d .
H19A H 0.8725 0.7286 0.4927 0.077 Uiso 1 1 calc R
H19B H 1.0235 0.7623 0.4773 0.077 Uiso 1 1 calc R
H19C H 0.9708 0.6542 0.5158 0.077 Uiso 1 1 calc R
C20 C 0.6955(2) 0.43751(16) 0.38759(9) 0.0272(4) Uani 1 1 d .
C21 C 0.3816(2) 0.22342(18) 0.11996(9) 0.0333(5) Uani 1 1 d .
H21A H 0.3748 0.3029 0.1154 0.040 Uiso 1 1 calc R
C22 C 0.2644(2) 0.1397(2) 0.07555(10) 0.0439(6) Uani 1 1 d .
H22A H 0.1782 0.1438 0.0866 0.066 Uiso 1 1 calc R
H22B H 0.2704 0.0614 0.0786 0.066 Uiso 1 1 calc R
H22C H 0.2698 0.1603 0.0330 0.066 Uiso 1 1 calc R
C23 C 0.5172(2) 0.2190(2) 0.10248(10) 0.0428(6) Uani 1 1 d .
H23A H 0.5915 0.2734 0.1307 0.064 Uiso 1 1 calc R
H23B H 0.5217 0.2395 0.0598 0.064 Uiso 1 1 calc R
H23C H 0.5248 0.1412 0.1057 0.064 Uiso 1 1 calc R
C24 C 0.2645(2) 0.29889(17) 0.32385(9) 0.0292(4) Uani 1 1 d .
H24A H 0.1806 0.3027 0.2967 0.035 Uiso 1 1 calc R
C25 C 0.2251(2) 0.19938(19) 0.36559(10) 0.0363(5) Uani 1 1 d .
H25A H 0.1839 0.1269 0.3396 0.054 Uiso 1 1 calc R
H25B H 0.1601 0.2132 0.3909 0.054 Uiso 1 1 calc R
H25C H 0.3062 0.1949 0.3927 0.054 Uiso 1 1 calc R
C26 C 0.3257(2) 0.41291(18) 0.36475(10) 0.0385(5) Uani 1 1 d .
H26A H 0.3501 0.4762 0.3384 0.058 Uiso 1 1 calc R
H26B H 0.4068 0.4098 0.3924 0.058 Uiso 1 1 calc R
H26C H 0.2592 0.4254 0.3896 0.058 Uiso 1 1 calc R
C27 C 0.2365(2) 0.43864(17) 0.20360(10) 0.0334(5) Uani 1 1 d .
H27A H 0.2949 0.4690 0.2446 0.040 Uiso 1 1 calc R
C28 C 0.3013(3) 0.5092(2) 0.15358(13) 0.0572(7) Uani 1 1 d .
H28A H 0.3899 0.4981 0.1515 0.086 Uiso 1 1 calc R
H28B H 0.3127 0.5907 0.1640 0.086 Uiso 1 1 calc R
H28C H 0.2428 0.4839 0.1134 0.086 Uiso 1 1 calc R
C29 C 0.0960(3) 0.4521(2) 0.20657(15) 0.0621(8) Uani 1 1 d .
H29A H 0.0558 0.4062 0.2385 0.093 Uiso 1 1 calc R
H29B H 0.0381 0.4255 0.1663 0.093 Uiso 1 1 calc R
H29C H 0.1045 0.5331 0.2168 0.093 Uiso 1 1 calc R
C30 C 0.32313(19) 0.26407(16) 0.22139(9) 0.0250(4) Uani 1 1 d .
C31 C 0.3690(2) -0.11034(17) 0.33643(9) 0.0298(4) Uani 1 1 d .
H31A H 0.4306 -0.1149 0.3750 0.036 Uiso 1 1 calc R
C32 C 0.2427(2) -0.08689(19) 0.35580(11) 0.0391(5) Uani 1 1 d .
H32A H 0.2697 -0.0139 0.3816 0.059 Uiso 1 1 calc R
H32B H 0.1979 -0.1491 0.3794 0.059 Uiso 1 1 calc R
H32C H 0.1802 -0.0828 0.3187 0.059 Uiso 1 1 calc R
C33 C 0.3296(2) -0.22659(17) 0.29755(11) 0.0378(5) Uani 1 1 d .
H33A H 0.4110 -0.2405 0.2857 0.057 Uiso 1 1 calc R
H33B H 0.2664 -0.2253 0.2602 0.057 Uiso 1 1 calc R
H33C H 0.2863 -0.2880 0.3220 0.057 Uiso 1 1 calc R
C34 C 0.7827(2) 0.15965(17) 0.28769(9) 0.0291(4) Uani 1 1 d .
H34A H 0.8126 0.0891 0.2917 0.035 Uiso 1 1 calc R
C35 C 0.7843(2) 0.19271(19) 0.22039(10) 0.0404(5) Uani 1 1 d .
H35A H 0.7216 0.1299 0.1919 0.061 Uiso 1 1 calc R
H35B H 0.8760 0.2067 0.2106 0.061 Uiso 1 1 calc R
H35C H 0.7563 0.2624 0.2160 0.061 Uiso 1 1 calc R
C36 C 0.8808(2) 0.25674(19) 0.33293(10) 0.0384(5) Uani 1 1 d .
H36A H 0.8811 0.2338 0.3753 0.058 Uiso 1 1 calc R
H36B H 0.8520 0.3262 0.3299 0.058 Uiso 1 1 calc R
H36C H 0.9722 0.2722 0.3225 0.058 Uiso 1 1 calc R
C37 C 0.7708(2) -0.01982(17) 0.38914(9) 0.0308(5) Uani 1 1 d .
H37A H 0.8050 0.0655 0.3982 0.037 Uiso 1 1 calc R
C38 C 0.7292(3) -0.0737(2) 0.44867(10) 0.0457(6) Uani 1 1 d .
H38A H 0.6585 -0.0442 0.4618 0.068 Uiso 1 1 calc R
H38B H 0.8081 -0.0538 0.4816 0.068 Uiso 1 1 calc R
H38C H 0.6945 -0.1574 0.4404 0.068 Uiso 1 1 calc R
C39 C 0.8857(2) -0.0622(2) 0.36903(12) 0.0448(6) Uani 1 1 d .
H39A H 0.9123 -0.0265 0.3317 0.067 Uiso 1 1 calc R
H39B H 0.8539 -0.1458 0.3603 0.067 Uiso 1 1 calc R
H39C H 0.9637 -0.0411 0.4024 0.067 Uiso 1 1 calc R
C40 C 0.5791(2) 0.02603(16) 0.31590(8) 0.0238(4) Uani 1 1 d .
C41 C 0.2679(9) 0.3831(6) -0.0499(3) 0.191(3) Uani 1 1 d .
H41A H 0.2314 0.3219 -0.0837 0.286 Uiso 1 1 calc R
H41B H 0.2250 0.4441 -0.0571 0.286 Uiso 1 1 calc R
H41C H 0.2492 0.3518 -0.0105 0.286 Uiso 1 1 calc R
C42 C 0.3902(8) 0.4225(10) -0.0479(4) 0.225(5) Uani 1 1 d .
H42A H 0.4086 0.4669 -0.0842 0.270 Uiso 1 1 calc R
H42B H 0.4311 0.3588 -0.0499 0.270 Uiso 1 1 calc R
C43 C 0.4442(6) 0.4879(6) 0.0022(4) 0.139(2) Uani 1 1 d .
H43A H 0.4116 0.5564 0.0038 0.167 Uiso 1 1 calc R
H43B H 0.4261 0.4462 0.0394 0.167 Uiso 1 1 calc R

loop_
_atom_site_aniso_label
_atom_site_aniso_U_11
_atom_site_aniso_U_22
_atom_site_aniso_U_33
_atom_site_aniso_U_23
_atom_site_aniso_U_13
_atom_site_aniso_U_12
Fe1 0.02466(15) 0.02551(15) 0.02539(16) 0.00597(12) 0.00495(12) 0.01051(12)
Fe2 0.01978(14) 0.02373(15) 0.02754(16) 0.00421(12) 0.00407(12) 0.00939(11)
N1 0.0229(9) 0.0309(9) 0.0351(10) 0.0010(7) 0.0046(7) 0.0096(7)
N2 0.0269(9) 0.0320(9) 0.0287(9) 0.0025(7) 0.0045(7) 0.0144(7)
N3 0.0370(11) 0.0346(10) 0.0414(11) -0.0048(8) 0.0033(9) 0.0079(8)
N4 0.0259(9) 0.0254(9) 0.0302(9) 0.0073(7) 0.0023(7) 0.0061(7)
N5 0.0278(9) 0.0267(9) 0.0269(9) 0.0063(7) 0.0035(7) 0.0084(7)
N6 0.0355(10) 0.0335(10) 0.0321(10) 0.0001(8) 0.0029(8) 0.0034(8)
N7 0.0307(9) 0.0293(9) 0.0257(9) 0.0075(7) 0.0078(7) 0.0138(7)
N8 0.0229(8) 0.0274(8) 0.0264(9) 0.0033(7) 0.0055(7) 0.0111(7)
N9 0.0285(9) 0.0268(9) 0.0363(10) 0.0043(7) -0.0029(8) 0.0120(7)
N10 0.0235(8) 0.0257(8) 0.0271(8) 0.0087(7) 0.0064(7) 0.0083(7)
N11 0.0216(8) 0.0253(8) 0.0300(9) 0.0067(7) 0.0073(7) 0.0096(7)
N12 0.0262(9) 0.0228(8) 0.0368(10) 0.0038(7) -0.0001(7) 0.0106(7)
C1 0.0239(11) 0.0394(12) 0.0402(12) 0.0018(10) 0.0020(9) 0.0103(9)
C2 0.0291(12) 0.0476(14) 0.0630(16) 0.0040(12) 0.0114(11) 0.0177(11)
C3 0.0290(12) 0.0477(14) 0.0736(18) 0.0078(13) 0.0110(12) 0.0074(11)
C4 0.0314(11) 0.0336(11) 0.0317(11) 0.0014(9) 0.0084(9) 0.0152(9)
C5 0.0536(16) 0.0561(15) 0.0409(13) 0.0099(12) 0.0228(12) 0.0277(13)
C6 0.0382(13) 0.0586(15) 0.0413(13) 0.0112(11) 0.0114(11) 0.0289(12)
C7 0.0415(14) 0.0673(17) 0.0403(14) -0.0118(12) -0.0041(11) 0.0187(13)
C8 0.169(4) 0.087(2) 0.057(2) -0.0212(18) -0.005(2) 0.071(3)
C9 0.113(3) 0.075(2) 0.0571(19) 0.0000(16) -0.0134(19) 0.040(2)
C10 0.0323(11) 0.0306(11) 0.0295(11) 0.0055(9) 0.0013(9) 0.0147(9)
C11 0.0284(11) 0.0264(11) 0.0363(12) 0.0086(9) -0.0011(9) 0.0046(9)
C12 0.0430(14) 0.0351(12) 0.0507(14) 0.0114(11) 0.0006(11) 0.0161(11)
C13 0.0572(16) 0.0363(13) 0.0395(13) 0.0141(10) 0.0070(12) 0.0082(11)
C14 0.0304(11) 0.0346(11) 0.0272(11) 0.0065(9) 0.0024(9) 0.0098(9)
C15 0.0612(16) 0.0450(14) 0.0345(13) 0.0035(11) 0.0140(12) 0.0217(12)
C16 0.0672(17) 0.0432(13) 0.0364(13) 0.0177(11) 0.0188(12) 0.0288(13)
C17 0.0348(12) 0.0246(11) 0.0432(13) 0.0060(9) -0.0058(10) 0.0038(9)
C18 0.0333(13) 0.0380(13) 0.0635(16) 0.0076(12) -0.0001(12) 0.0022(11)
C19 0.0542(16) 0.0359(13) 0.0521(15) 0.0024(11) -0.0115(13) 0.0045(12)
C20 0.0219(10) 0.0268(10) 0.0347(11) 0.0024(9) 0.0027(9) 0.0107(8)
C21 0.0445(13) 0.0351(11) 0.0271(11) 0.0111(9) 0.0104(10) 0.0192(10)
C22 0.0513(15) 0.0529(15) 0.0294(12) 0.0085(11) 0.0018(11) 0.0198(12)
C23 0.0494(15) 0.0521(14) 0.0335(12) 0.0118(11) 0.0169(11) 0.0194(12)
C24 0.0243(10) 0.0352(11) 0.0328(11) 0.0035(9) 0.0075(9) 0.0148(9)
C25 0.0337(12) 0.0443(13) 0.0357(12) 0.0068(10) 0.0123(10) 0.0154(10)
C26 0.0414(13) 0.0408(13) 0.0399(13) -0.0003(10) 0.0110(11) 0.0211(11)
C27 0.0355(12) 0.0266(11) 0.0413(12) 0.0075(9) 0.0039(10) 0.0148(9)
C28 0.0655(19) 0.0436(15) 0.0728(19) 0.0266(13) 0.0249(15) 0.0228(13)
C29 0.0507(16) 0.0436(15) 0.107(2) 0.0191(15) 0.0261(16) 0.0296(13)
C30 0.0204(9) 0.0237(10) 0.0314(11) 0.0061(8) 0.0040(8) 0.0068(8)
C31 0.0264(11) 0.0320(11) 0.0334(11) 0.0114(9) 0.0089(9) 0.0092(9)
C32 0.0354(12) 0.0403(13) 0.0471(14) 0.0150(10) 0.0186(11) 0.0125(10)
C33 0.0364(12) 0.0294(11) 0.0502(14) 0.0112(10) 0.0141(11) 0.0092(10)
C34 0.0234(10) 0.0297(11) 0.0410(12) 0.0112(9) 0.0141(9) 0.0133(9)
C35 0.0416(13) 0.0408(13) 0.0451(13) 0.0137(11) 0.0213(11) 0.0139(11)
C36 0.0210(10) 0.0436(13) 0.0507(14) 0.0078(11) 0.0087(10) 0.0079(10)
C37 0.0278(11) 0.0299(11) 0.0361(12) 0.0084(9) 0.0024(9) 0.0111(9)
C38 0.0493(15) 0.0524(15) 0.0403(13) 0.0170(11) 0.0055(11) 0.0221(12)
C39 0.0302(12) 0.0485(14) 0.0633(16) 0.0169(12) 0.0089(11) 0.0211(11)
C40 0.0278(10) 0.0261(10) 0.0205(10) 0.0032(8) 0.0051(8) 0.0117(8)
C41 0.305(11) 0.127(5) 0.134(5) 0.014(4) 0.052(7) 0.045(6)
C42 0.169(9) 0.350(15) 0.150(7) 0.027(8) 0.049(7) 0.054(9)
C43 0.129(6) 0.150(5) 0.154(5) 0.006(4) 0.059(5) 0.050(5)

loop_
_atom_type_symbol
_atom_type_description
_atom_type_scat_dispersion_real
_atom_type_scat_dispersion_imag
_atom_type_scat_source
C C 0.0033 0.0016 'International Tables Vol C Tables 4.2.6.8 and 6.1.1.4'
H H 0.0000 0.0000 'International Tables Vol C Tables 4.2.6.8 and 6.1.1.4'
N N 0.0061 0.0033 'International Tables Vol C Tables 4.2.6.8 and 6.1.1.4'
Fe Fe 0.3463 0.8444 'International Tables Vol C Tables 4.2.6.8 and 6.1.1.4'

loop_
_geom_angle_atom_site_label_1
_geom_angle_atom_site_label_2
_geom_angle_atom_site_label_3
_geom_angle
_geom_angle_site_symmetry_1
_geom_angle_site_symmetry_3
N10 Fe1 N7 133.53(6) . .
N10 Fe1 N1 109.69(6) . .
N7 Fe1 N1 107.15(7) . .
N10 Fe1 N2 109.17(6) . .
N7 Fe1 N2 112.17(6) . .
N1 Fe1 N2 63.36(6) . .
N8 Fe2 N11 132.32(6) . .
N8 Fe2 N5 112.32(6) . .
N11 Fe2 N5 106.71(6) . .
N8 Fe2 N4 105.51(6) . .
N11 Fe2 N4 115.93(6) . .
N5 Fe2 N4 63.62(6) . .
C10 N1 C1 121.47(18) . .
C10 N1 Fe1 92.43(12) . .
C1 N1 Fe1 143.87(13) . .
C10 N2 C4 121.32(17) . .
C10 N2 Fe1 91.06(12) . .
C4 N2 Fe1 142.61(13) . .
C10 N3 C7 122.87(19) . .
C20 N4 C11 124.32(16) . .
C20 N4 Fe2 91.57(12) . .
C11 N4 Fe2 140.24(13) . .
C20 N5 C14 122.80(17) . .
C20 N5 Fe2 92.66(12) . .
C14 N5 Fe2 142.95(13) . .
C20 N6 C17 127.42(17) . .
C30 N7 C21 117.48(15) . .
C30 N7 Fe1 115.63(12) . .
C21 N7 Fe1 122.65(12) . .
C30 N8 C24 119.54(16) . .
C30 N8 Fe2 115.25(12) . .
C24 N8 Fe2 125.06(12) . .
C30 N9 C27 124.84(17) . .
C40 N10 C31 118.79(15) . .
C40 N10 Fe1 109.36(11) . .
C31 N10 Fe1 127.80(13) . .
C40 N11 C34 118.58(15) . .
C40 N11 Fe2 118.47(12) . .
C34 N11 Fe2 122.07(12) . .
C40 N12 C37 127.52(16) . .
N1 C1 C2 108.64(17) . .
N1 C1 C3 112.05(17) . .
C2 C1 C3 110.02(18) . .
N2 C4 C6 109.77(16) . .
N2 C4 C5 112.35(16) . .
C6 C4 C5 108.96(18) . .
N3 C7 C8 110.6(2) . .
N3 C7 C9 111.6(2) . .
C8 C7 C9 110.9(2) . .
N2 C10 N1 113.14(18) . .
N2 C10 N3 124.20(18) . .
N1 C10 N3 122.66(19) . .
N4 C11 C13 108.07(16) . .
N4 C11 C12 112.41(17) . .
C13 C11 C12 110.34(17) . .
N5 C14 C16 108.25(16) . .
N5 C14 C15 113.46(16) . .
C16 C14 C15 110.22(17) . .
N6 C17 C19 107.98(18) . .
N6 C17 C18 112.31(17) . .
C19 C17 C18 111.45(19) . .
N4 C20 N5 112.14(17) . .
N4 C20 N6 126.46(18) . .
N5 C20 N6 121.39(18) . .
N7 C21 C22 112.27(17) . .
N7 C21 C23 109.92(16) . .
C22 C21 C23 109.94(18) . .
N8 C24 C26 113.33(17) . .
N8 C24 C25 108.60(15) . .
C26 C24 C25 109.33(17) . .
N9 C27 C29 111.05(18) . .
N9 C27 C28 110.85(18) . .
C29 C27 C28 110.44(18) . .
N8 C30 N7 118.36(16) . .
N8 C30 N9 121.80(16) . .
N7 C30 N9 119.80(17) . .
N10 C31 C32 109.54(15) . .
N10 C31 C33 113.07(16) . .
C32 C31 C33 110.38(17) . .
N11 C34 C36 111.38(16) . .
N11 C34 C35 109.27(16) . .
C36 C34 C35 110.20(17) . .
N12 C37 C39 111.13(17) . .
N12 C37 C38 109.95(17) . .
C39 C37 C38 110.20(17) . .
N10 C40 N11 117.74(16) . .
N10 C40 N12 119.75(16) . .
N11 C40 N12 122.40(17) . .
C41 C42 C43 110.8(9) . .
C41 C42 C43 147.1(9) . 2_665
C43 C42 C43 36.4(5) . 2_665
C43 C43 C42 101.4(9) 2_665 .
C43 C43 C42 42.1(6) 2_665 2_665
C42 C43 C42 143.6(5) . 2_665

loop_
_geom_bond_atom_site_label_1
_geom_bond_atom_site_label_2
_geom_bond_distance
_geom_bond_site_symmetry_2
Fe1 N10 2.0604(15) .
Fe1 N7 2.0707(15) .
Fe1 N1 2.1037(17) .
Fe1 N2 2.1390(16) .
Fe2 N8 2.0500(16) .
Fe2 N11 2.0604(15) .
Fe2 N5 2.0979(16) .
Fe2 N4 2.1255(16) .
N1 C10 1.338(2) .
N1 C1 1.464(2) .
N2 C10 1.332(3) .
N2 C4 1.473(2) .
N3 C10 1.390(3) .
N3 C7 1.473(3) .
N4 C20 1.340(2) .
N4 C11 1.464(2) .
N5 C20 1.344(2) .
N5 C14 1.457(2) .
N6 C20 1.376(3) .
N6 C17 1.466(3) .
N7 C30 1.347(2) .
N7 C21 1.489(2) .
N8 C30 1.333(2) .
N8 C24 1.480(2) .
N9 C30 1.397(2) .
N9 C27 1.469(2) .
N10 C40 1.340(2) .
N10 C31 1.484(2) .
N11 C40 1.342(2) .
N11 C34 1.484(2) .
N12 C40 1.391(2) .
N12 C37 1.467(3) .
C1 C2 1.526(3) .
C1 C3 1.535(3) .
C4 C6 1.522(3) .
C4 C5 1.529(3) .
C7 C8 1.488(4) .
C7 C9 1.520(4) .
C11 C13 1.523(3) .
C11 C12 1.532(3) .
C14 C16 1.515(3) .
C14 C15 1.529(3) .
C17 C19 1.515(3) .
C17 C18 1.519(3) .
C21 C22 1.517(3) .
C21 C23 1.518(3) .
C24 C26 1.523(3) .
C24 C25 1.531(3) .
C27 C29 1.517(3) .
C27 C28 1.518(3) .
C31 C32 1.523(3) .
C31 C33 1.524(3) .
C34 C36 1.518(3) .
C34 C35 1.528(3) .
C37 C39 1.529(3) .
C37 C38 1.529(3) .
C41 C42 1.211(9) .
C42 C43 1.272(10) .
C42 C43 1.858(11) 2_665
C43 C43 1.126(10) 2_665
C43 C42 1.858(11) 2_665
